data_2002797
loop_
_publ_author_name
'Mueller-Buschbaum, Hk'
'Meyer, S'

_publ_section_title
;
Zur Kenntnis von Ba6 Pr2 Fe4 O15, Ba5 Sr Pr2 Fe4 O15 und Ba5 Ca Pr2 Fe4
O15
;
_journal_name_full
;
Zeitschrift fuer Anorganische und Allgemeine Chemie
;
_journal_page_first 200
_journal_page_last 204
_journal_paper_doi 10.1002/zaac.19976230133
_journal_volume 623
_journal_year 1997
_chemical_formula_structural 'Ba5 Ca Pr2 Fe4 O15'
_chemical_formula_sum 'Ba5 Ca Fe4 O15 Pr2'
_chemical_name_systematic
;
Pentabarium calcium dipraseodymium tetrairon(III) oxide
;
_space_group_IT_number 186
_symmetry_cell_setting hexagonal
_symmetry_Int_Tables_number 186
_symmetry_space_group_name_Hall 'P 6c -2c'
_symmetry_space_group_name_H-M 'P 63 m c'
_cell_angle_alpha 90
_cell_angle_beta 90
_cell_angle_gamma 120
_cell_formula_units_Z 2
_cell_length_a 11.602(6)
_cell_length_b 11.602(6)
_cell_length_c 6.894(5)
_cell_volume 803.7
_refine_ls_R_factor_all 0.055
_cod_database_code 2002797

loop_
_symmetry_equiv_pos_as_xyz
x,y,z
-y,x-y,z
y-x,-x,z
-y,-x,z
y-x,y,z
x,x-y,z
-x,-y,1/2+z
y,y-x,1/2+z
x-y,x,1/2+z
y,x,1/2+z
x-y,-y,1/2+z
-x,y-x,1/2+z

loop_
_atom_site_aniso_label
_atom_site_aniso_U_11
_atom_site_aniso_U_12
_atom_site_aniso_U_13
_atom_site_aniso_U_22
_atom_site_aniso_U_23
_atom_site_aniso_U_33
Ba1 0.0074(14) 0.0037(7) 0. 0.0074(14) 0. 0.014(2)
Ca1 0.0074(14) 0.0037(7) 0. 0.0074(14) 0. 0.014(2)
Ba2 0.0078(3) 0.0028(4) 0.0012(3) 0.0078(3) -0.0012(3) 0.0103(5)
Ba3 0.0102(6) 0.0051(3) 0. 0.0102(6) 0. 0.0071(9)
Ba4 0.0140(4) 0.0075(4) -0.0001(3) 0.0140(4) 0.0001(3) 0.0152(5)
Ca2 0.0140(4) 0.0075(4) -0.0001(3) 0.0140(4) 0.0001(3) 0.0152(5)
Pr1 0.0140(4) 0.0075(4) -0.0001(3) 0.0140(4) 0.0001(3) 0.0152(5)
Fe1 0.0045(13) 0.0023(6) 0. 0.0045(13) 0. 0.006(2)
Fe2 0.0055(7) 0.0034(9) -0.0003(7) 0.0055(7) 0.0003(7) 0.0068(11)
O1 0.008(5) 0.001(4) -0.002(4) 0.015(5) 0.001(5) 0.015(5)
O2 0.004(3) .000(4) .000(3) 0.004(3) .000(3) 0.010(6)
O3 0.008(4) 0.004(5) -0.002(3) 0.008(4) 0.002(3) 0.009(5)
O4 0.007(4) .000(5) -0.008(5) 0.007(4) 0.008(5) 0.045(13)

loop_
_atom_site_label
_atom_site_type_symbol
_atom_site_symmetry_multiplicity
_atom_site_Wyckoff_symbol
_atom_site_fract_x
_atom_site_fract_y
_atom_site_fract_z
_atom_site_occupancy
_atom_site_attached_hydrogens
_atom_site_calc_flag
Ba1 Ba2+ 2 a 0. 0. -0.0124(10) 0.5 0 d
Ca1 Ca2+ 2 a 0. 0. -0.0124(10) 0.5 0 d
Ba2 Ba2+ 6 c 0.17047(7) 0.82953(7) 0.1694(2) 1. 0 d
Ba3 Ba2+ 2 b 0.3333 0.6667 0.4870(4) 1. 0 d
Ba4 Ba2+ 6 c 0.47802(7) 0.52198(7) 0.8346(3) 0.1667 0 d
Ca2 Ca2+ 6 c 0.47802(7) 0.52198(7) 0.8346(3) 0.1667 0 d
Pr1 Pr3+ 6 c 0.47802(7) 0.52198(7) 0.8346(3) 0.6667 0 d
Fe1 Fe3+ 2 b 0.3333 0.6667 0.0264(9) 1. 0 d
Fe2 Fe3+ 6 c 0.17524(15) 0.82476(15) 0.6629(7) 1. 0 d
O1 O2- 12 d 0.6722(13) 0.0635(14) 0.0237(22) 1. 0 d
O2 O2- 6 c 0.2484(7) 0.7516(7) 0.8363(33) 1. 0 d
O3 O2- 6 c 0.4169(8) 0.5831(8) 0.1691(32) 1. 0 d
O4 O2- 6 c 0.9103(9) 0.0897(9) 0.2522(41) 1. 0 d

loop_
_atom_type_symbol
_atom_type_oxidation_number
Ba2+ 2.000
Ca2+ 2.000
Pr3+ 3.000
Fe3+ 3.000
O2- -2.000
